data_4500793
loop_
_publ_author_name
'Liu, Lei-Lei'
'Ren, Zhi-Gang'
'Zhu, Lian-Wen'
'Wang, Hui-Fang'
'Yan, Wen-Yan'
'Lang, Jian-Ping'

_publ_section_title
;
 Temperature-Driven Assembly of Ln(III) (Ln = Nd, Eu, Yb) Coordination
 Polymers of a Flexible Azo Calix[4]arene Polycarboxylate Ligand
;
_journal_issue 8
_journal_name_full 'Crystal Growth &amp; Design'
_journal_page_first 3479
_journal_paper_doi 10.1021/cg200308k
_journal_volume 11
_journal_year 2011
_chemical_formula_moiety 'C56 H36.52 Eu N8 O13, C2 H3 N, 2(C1.50 H3.50 N0.50 O0.50), H0.5'
_chemical_formula_sum 'C61 H50 Eu N10 O16'
_chemical_formula_weight 1331.07
_chemical_name_systematic
; 
 ? 
;
_space_group_IT_number 87
_symmetry_cell_setting tetragonal
_symmetry_space_group_name_Hall '-I 4'
_symmetry_space_group_name_H-M 'I 4/m'
_atom_sites_solution_hydrogens geom
_atom_sites_solution_primary direct
_atom_sites_solution_secondary difmap
_cell_angle_alpha 90.00
_cell_angle_beta 90.00
_cell_angle_gamma 90.00
_cell_formula_units_Z 4
_cell_length_a 11.2815(16)
_cell_length_b 11.2815(16)
_cell_length_c 49.769(10)
_cell_measurement_reflns_used 7704
_cell_measurement_temperature 223(2)
_cell_measurement_theta_max 27.4160
_cell_measurement_theta_min 3.0334
_cell_volume 6334.2(18)
_computing_cell_refinement 'CrystalClear, Ver. 1.30 (Rigaku/MSC, 2001)'
_computing_data_collection 'CrystalClear, Ver. 1.30 (Rigaku/MSC, 2001)'
_computing_data_reduction 'CrystalStructure, Ver. 3.60 (Rigaku/MSC, 2004)'
_computing_molecular_graphics 'SHELXL-97 (Sheldrick, 1997)'
_computing_publication_material 'SHELXL-97 (Sheldrick, 1997)'
_computing_structure_refinement 'SHELXL-97 (Sheldrick, 1997)'
_computing_structure_solution 'SHELXS-97 (Sheldrick, 1990)'
_diffrn_ambient_temperature 223(2)
_diffrn_measured_fraction_theta_full 0.990
_diffrn_measured_fraction_theta_max 0.990
_diffrn_measurement_device_type 'Rigaku Mercury'
_diffrn_measurement_method \w
_diffrn_radiation_monochromator graphite
_diffrn_radiation_source 'fine-focus sealed tube'
_diffrn_radiation_type MoK\a
_diffrn_radiation_wavelength 0.71073
_diffrn_reflns_av_R_equivalents 0.0610
_diffrn_reflns_av_sigmaI/netI 0.0672
_diffrn_reflns_limit_h_max 12
_diffrn_reflns_limit_h_min -7
_diffrn_reflns_limit_k_max 13
_diffrn_reflns_limit_k_min -12
_diffrn_reflns_limit_l_max 54
_diffrn_reflns_limit_l_min -59
_diffrn_reflns_number 8244
_diffrn_reflns_theta_full 25.00
_diffrn_reflns_theta_max 25.00
_diffrn_reflns_theta_min 3.27
_diffrn_standards_decay_% 0
_diffrn_standards_interval_count 0
_diffrn_standards_interval_time 0
_diffrn_standards_number 0
_exptl_absorpt_coefficient_mu 1.064
_exptl_absorpt_correction_T_max 0.9011
_exptl_absorpt_correction_T_min 0.5677
_exptl_absorpt_correction_type multi-scan
_exptl_absorpt_process_details 'Jacobson, R. (1998) Private communication to Rigaku Corp.'
_exptl_crystal_colour Orange
_exptl_crystal_density_diffrn 1.396
_exptl_crystal_density_method 'not measured'
_exptl_crystal_description Block
_exptl_crystal_F_000 2708
_exptl_crystal_size_max 0.60
_exptl_crystal_size_mid 0.20
_exptl_crystal_size_min 0.10
_refine_diff_density_max 3.069
_refine_diff_density_min -0.867
_refine_diff_density_rms 0.125
_refine_ls_extinction_coef 0.0012(3)
_refine_ls_extinction_expression Fc^*^=kFc[1+0.001xFc^2^\l^3^/sin(2\q)]^-1/4^
_refine_ls_extinction_method SHELXL
_refine_ls_goodness_of_fit_ref 1.097
_refine_ls_hydrogen_treatment constr
_refine_ls_matrix_type full
_refine_ls_number_parameters 225
_refine_ls_number_reflns 2808
_refine_ls_number_restraints 104
_refine_ls_restrained_S_all 1.081
_refine_ls_R_factor_all 0.0978
_refine_ls_R_factor_gt 0.0791
_refine_ls_shift/su_max 0.010
_refine_ls_shift/su_mean 0.001
_refine_ls_structure_factor_coef Fsqd
_refine_ls_weighting_details 'calc w=1/[\s^2^(Fo^2^)+(0.1122P)^2^+23.1645P] where P=(Fo^2^+2Fc^2^)/3'
_refine_ls_weighting_scheme calc
_refine_ls_wR_factor_gt 0.1966
_refine_ls_wR_factor_ref 0.2124
_reflns_number_gt 2293
_reflns_number_total 2808
_reflns_threshold_expression >2sigma(I)
_cod_data_source_file cg200308k_si_002.cif
_cod_data_source_block 5
_cod_database_code 4500793

loop_
_symmetry_equiv_pos_as_xyz
'x, y, z'
'-x, -y, z'
'-y, x, z'
'y, -x, z'
'x+1/2, y+1/2, z+1/2'
'-x+1/2, -y+1/2, z+1/2'
'-y+1/2, x+1/2, z+1/2'
'y+1/2, -x+1/2, z+1/2'
'-x, -y, -z'
'x, y, -z'
'y, -x, -z'
'-y, x, -z'
'-x+1/2, -y+1/2, -z+1/2'
'x+1/2, y+1/2, -z+1/2'
'y+1/2, -x+1/2, -z+1/2'
'-y+1/2, x+1/2, -z+1/2'

loop_
_atom_site_label
_atom_site_type_symbol
_atom_site_fract_x
_atom_site_fract_y
_atom_site_fract_z
_atom_site_U_iso_or_equiv
_atom_site_adp_type
_atom_site_occupancy
_atom_site_symmetry_multiplicity
_atom_site_calc_flag
_atom_site_refinement_flags
Eu1 Eu 1.0000 0.0000 0.931700(13) 0.0510(4) Uani 1 4 d S
C1 C 0.8873(6) 0.7952(6) 0.77282(13) 0.0382(14) Uani 1 1 d .
C2 C 0.7770(6) 0.8189(6) 0.78422(13) 0.0409(15) Uani 1 1 d .
C3 C 0.7461(6) 0.7592(7) 0.80765(16) 0.0498(17) Uani 1 1 d .
H3 H 0.6722 0.7745 0.8157 0.060 Uiso 1 1 calc R
C4 C 0.8222(7) 0.6774(7) 0.81945(15) 0.0506(17) Uani 1 1 d .
C5 C 0.9333(6) 0.6552(6) 0.80762(14) 0.0445(16) Uani 1 1 d .
H5 H 0.9854 0.6005 0.8155 0.053 Uiso 1 1 calc R
C6 C 0.9654(6) 0.7130(6) 0.78463(13) 0.0414(15) Uani 1 1 d .
C7 C 0.8242(8) 0.4974(8) 0.87847(16) 0.059(2) Uani 1 1 d .
C8 C 0.7544(10) 0.5590(9) 0.89678(19) 0.079(3) Uani 1 1 d .
H8 H 0.7157 0.6293 0.8917 0.095 Uiso 1 1 calc R
C9 C 0.7428(11) 0.5142(10) 0.9229(2) 0.092(4) Uani 1 1 d .
H9 H 0.6998 0.5570 0.9359 0.111 Uiso 1 1 calc R
C10 C 0.7946(9) 0.4067(8) 0.92976(17) 0.068(2) Uani 1 1 d .
H10 H 0.7836 0.3751 0.9470 0.082 Uiso 1 1 calc R
C11 C 0.8639(8) 0.3451(7) 0.91070(16) 0.0570(19) Uani 1 1 d .
C12 C 0.8767(7) 0.3923(7) 0.88584(17) 0.0560(19) Uani 1 1 d .
H12 H 0.9233 0.3518 0.8732 0.067 Uiso 1 1 calc R
C13 C 0.9189(8) 0.2284(7) 0.91844(16) 0.0566(19) Uani 1 1 d .
C14 C 1.0890(6) 0.6921(6) 0.77281(14) 0.0412(15) Uani 1 1 d .
H14A H 1.1134 0.6104 0.7766 0.049 Uiso 1 1 calc R
H14B H 1.0855 0.7017 0.7533 0.049 Uiso 1 1 calc R
C15 C 1.0000 0.0000 0.6802(4) 0.086(5) Uani 1 4 d SDU
C16 C 1.0000 0.0000 0.6513(4) 0.091(6) Uani 1 4 d SDU
H16A H 0.9714 -0.0758 0.6448 0.137 Uiso 0.25 1 calc PR
H16B H 1.0800 0.0131 0.6448 0.137 Uiso 0.25 1 calc PR
H16C H 0.9487 0.0627 0.6448 0.137 Uiso 0.25 1 calc PR
N1 N 0.7862(6) 0.6271(6) 0.84459(13) 0.0601(17) Uani 1 1 d .
N2 N 0.8490(6) 0.5404(6) 0.85174(13) 0.0562(16) Uani 1 1 d .
N3 N 1.0000 0.0000 0.7030(4) 0.124(7) Uani 1 4 d SDU
O1 O 0.9233(4) 0.8494(5) 0.74973(10) 0.0516(13) Uani 1 1 d .
H1 H 0.8708 0.8953 0.7445 0.077 Uiso 1 1 calc R
O2 O 0.8982(6) 0.1862(5) 0.94174(11) 0.0660(16) Uani 1 1 d .
O3 O 0.9844(5) 0.1773(5) 0.90157(10) 0.0588(14) Uani 1 1 d .
O1W O 1.0000 0.0000 0.9787(2) 0.066(3) Uani 1 4 d SU
H1WA H 0.9376 -0.0114 0.9879 0.079 Uiso 0.13 1 d PR
O2W O 1.0000 1.0000 0.8591(2) 0.079(4) Uani 1 4 d SU
H2WA H 0.9571 0.9528 0.8500 0.095 Uiso 0.13 1 d PR
O3W O 1.357(5) 0.579(4) 1.0000 0.213(18) Uani 0.50 2 d SPU
H3WA H 1.4054 0.6367 1.0000 0.256 Uiso 0.50 2 d SPR
H3WB H 1.2823 0.5732 1.0000 0.256 Uiso 0.50 2 d SPR
H3WC H 1.4122 0.5277 1.0000 0.256 Uiso 0.50 2 d SPR
O4 O 0.817(5) 0.249(5) 1.0000 0.243(16) Uani 0.50 2 d SPDU
N4 N 1.027(6) 0.304(6) 1.0000 0.241(16) Uani 0.50 2 d SPDU
C17 C 0.900(5) 0.318(8) 1.0000 0.241(16) Uani 0.50 2 d SPDU
H17 H 0.8753 0.3981 1.0000 0.290 Uiso 0.50 2 calc SPR
C18 C 1.096(4) 0.328(5) 0.9759(9) 0.239(17) Uani 0.50 1 d PDU
H18A H 1.1796 0.3132 0.9796 0.359 Uiso 0.50 1 calc PR
H18B H 1.0859 0.4098 0.9706 0.359 Uiso 0.50 1 calc PR
H18C H 1.0703 0.2761 0.9615 0.359 Uiso 0.50 1 calc PR

loop_
_atom_site_aniso_label
_atom_site_aniso_U_11
_atom_site_aniso_U_22
_atom_site_aniso_U_33
_atom_site_aniso_U_23
_atom_site_aniso_U_13
_atom_site_aniso_U_12
Eu1 0.0589(4) 0.0589(4) 0.0353(5) 0.000 0.000 0.000
C1 0.039(3) 0.036(3) 0.040(3) -0.002(3) -0.003(3) 0.000(3)
C2 0.041(4) 0.038(3) 0.044(3) 0.000(3) -0.010(3) -0.003(3)
C3 0.041(4) 0.048(4) 0.060(4) 0.005(3) 0.004(3) 0.005(3)
C4 0.045(4) 0.050(4) 0.057(4) 0.008(3) 0.003(3) 0.001(3)
C5 0.043(4) 0.034(3) 0.056(4) 0.000(3) -0.001(3) 0.001(3)
C6 0.042(4) 0.038(3) 0.044(3) -0.011(3) -0.001(3) 0.000(3)
C7 0.058(5) 0.061(5) 0.057(4) 0.006(4) -0.002(4) -0.002(4)
C8 0.099(7) 0.067(6) 0.071(6) 0.013(5) 0.018(5) 0.027(5)
C9 0.122(9) 0.089(7) 0.066(5) 0.004(5) 0.022(6) 0.051(7)
C10 0.088(6) 0.062(5) 0.054(5) 0.014(4) 0.007(4) 0.020(5)
C11 0.063(5) 0.053(4) 0.055(4) 0.010(4) 0.004(4) 0.001(4)
C12 0.052(4) 0.055(5) 0.061(5) 0.009(4) 0.001(4) 0.004(4)
C13 0.066(5) 0.055(4) 0.049(4) 0.004(4) -0.006(4) -0.002(4)
C14 0.039(3) 0.036(3) 0.048(4) -0.009(3) 0.001(3) 0.002(3)
C15 0.084(8) 0.084(8) 0.089(9) 0.000 0.000 0.000
C16 0.092(9) 0.092(9) 0.091(9) 0.000 0.000 0.000
N1 0.059(4) 0.062(4) 0.059(4) 0.017(3) 0.006(3) 0.009(3)
N2 0.056(4) 0.054(4) 0.059(4) 0.010(3) 0.006(3) 0.003(3)
N3 0.140(11) 0.140(11) 0.092(9) 0.000 0.000 0.000
O1 0.048(3) 0.059(3) 0.048(3) 0.011(2) 0.001(2) 0.003(2)
O2 0.086(4) 0.065(4) 0.047(3) 0.008(3) 0.002(3) 0.017(3)
O3 0.067(3) 0.060(3) 0.050(3) 0.005(3) 0.011(3) 0.005(3)
O1W 0.078(5) 0.078(5) 0.042(5) 0.000 0.000 0.000
O2W 0.087(6) 0.087(6) 0.062(7) 0.000 0.000 0.000
O3W 0.31(4) 0.24(4) 0.089(17) 0.000 0.000 -0.04(3)
O4 0.26(3) 0.22(3) 0.24(2) 0.000 0.000 0.03(2)
N4 0.26(3) 0.22(2) 0.24(2) 0.000 0.000 0.02(2)
C17 0.27(3) 0.22(2) 0.24(2) 0.000 0.000 0.02(2)
C18 0.26(3) 0.22(3) 0.24(3) -0.050(17) 0.006(15) 0.03(2)

loop_
_atom_type_symbol
_atom_type_description
_atom_type_scat_dispersion_real
_atom_type_scat_dispersion_imag
_atom_type_scat_source
C C 0.0033 0.0016 'International Tables Vol C Tables 4.2.6.8 and 6.1.1.4'
H H 0.0000 0.0000 'International Tables Vol C Tables 4.2.6.8 and 6.1.1.4'
N N 0.0061 0.0033 'International Tables Vol C Tables 4.2.6.8 and 6.1.1.4'
O O 0.0106 0.0060 'International Tables Vol C Tables 4.2.6.8 and 6.1.1.4'
Eu Eu -0.1578 3.6682 'International Tables Vol C Tables 4.2.6.8 and 6.1.1.4'

loop_
_geom_angle_atom_site_label_1
_geom_angle_atom_site_label_2
_geom_angle_atom_site_label_3
_geom_angle
_geom_angle_site_symmetry_1
_geom_angle_site_symmetry_3
O1W Eu1 O2 78.21(13) . 3_645
O1W Eu1 O2 78.21(13) . 4_665
O2 Eu1 O2 156.4(3) 3_645 4_665
O1W Eu1 O2 78.21(13) . .
O2 Eu1 O2 87.61(5) 3_645 .
O2 Eu1 O2 87.61(5) 4_665 .
O1W Eu1 O2 78.21(13) . 2_755
O2 Eu1 O2 87.61(5) 3_645 2_755
O2 Eu1 O2 87.61(5) 4_665 2_755
O2 Eu1 O2 156.4(3) . 2_755
O1W Eu1 O3 126.76(13) . 3_645
O2 Eu1 O3 53.40(18) 3_645 3_645
O2 Eu1 O3 147.21(19) 4_665 3_645
O2 Eu1 O3 78.9(2) . 3_645
O2 Eu1 O3 115.9(2) 2_755 3_645
O1W Eu1 O3 126.76(13) . 2_755
O2 Eu1 O3 78.9(2) 3_645 2_755
O2 Eu1 O3 115.9(2) 4_665 2_755
O2 Eu1 O3 147.21(19) . 2_755
O2 Eu1 O3 53.40(18) 2_755 2_755
O3 Eu1 O3 69.01(13) 3_645 2_755
O1W Eu1 O3 126.76(13) . 4_665
O2 Eu1 O3 147.21(19) 3_645 4_665
O2 Eu1 O3 53.40(18) 4_665 4_665
O2 Eu1 O3 115.9(2) . 4_665
O2 Eu1 O3 78.9(2) 2_755 4_665
O3 Eu1 O3 106.5(3) 3_645 4_665
O3 Eu1 O3 69.01(13) 2_755 4_665
O1W Eu1 O3 126.76(13) . .
O2 Eu1 O3 115.9(2) 3_645 .
O2 Eu1 O3 78.9(2) 4_665 .
O2 Eu1 O3 53.40(18) . .
O2 Eu1 O3 147.21(19) 2_755 .
O3 Eu1 O3 69.01(13) 3_645 .
O3 Eu1 O3 106.5(3) 2_755 .
O3 Eu1 O3 69.01(13) 4_665 .
O1W Eu1 C13 103.57(17) . 3_645
O2 Eu1 C13 26.9(2) 3_645 3_645
O2 Eu1 C13 170.9(2) 4_665 3_645
O2 Eu1 C13 84.1(2) . 3_645
O2 Eu1 C13 101.5(2) 2_755 3_645
O3 Eu1 C13 26.6(2) 3_645 3_645
O3 Eu1 C13 70.4(2) 2_755 3_645
O3 Eu1 C13 127.8(2) 4_665 3_645
O3 Eu1 C13 93.1(2) . 3_645
O1W Eu1 C13 103.57(17) . 4_665
O2 Eu1 C13 170.9(2) 3_645 4_665
O2 Eu1 C13 26.9(2) 4_665 4_665
O2 Eu1 C13 101.5(2) . 4_665
O2 Eu1 C13 84.1(2) 2_755 4_665
O3 Eu1 C13 127.8(2) 3_645 4_665
O3 Eu1 C13 93.1(2) 2_755 4_665
O3 Eu1 C13 26.6(2) 4_665 4_665
O3 Eu1 C13 70.4(2) . 4_665
C13 Eu1 C13 152.9(3) 3_645 4_665
O1W Eu1 C13 103.57(17) . 2_755
O2 Eu1 C13 84.1(2) 3_645 2_755
O2 Eu1 C13 101.5(2) 4_665 2_755
O2 Eu1 C13 170.9(2) . 2_755
O2 Eu1 C13 26.9(2) 2_755 2_755
O3 Eu1 C13 93.1(2) 3_645 2_755
O3 Eu1 C13 26.6(2) 2_755 2_755
O3 Eu1 C13 70.4(2) 4_665 2_755
O3 Eu1 C13 127.8(2) . 2_755
C13 Eu1 C13 86.85(8) 3_645 2_755
C13 Eu1 C13 86.85(8) 4_665 2_755
O1 C1 C2 121.5(6) . .
O1 C1 C6 117.4(6) . .
C2 C1 C6 121.0(6) . .
C3 C2 C1 118.2(6) . .
C3 C2 C14 119.0(6) . 4_575
C1 C2 C14 122.7(6) . 4_575
C2 C3 C4 121.4(7) . .
C2 C3 H3 119.3 . .
C4 C3 H3 119.3 . .
C3 C4 C5 119.4(7) . .
C3 C4 N1 117.2(7) . .
C5 C4 N1 123.2(7) . .
C6 C5 C4 120.1(7) . .
C6 C5 H5 119.9 . .
C4 C5 H5 119.9 . .
C5 C6 C1 119.8(6) . .
C5 C6 C14 119.3(6) . .
C1 C6 C14 120.8(6) . .
C12 C7 C8 120.0(8) . .
C12 C7 N2 116.9(8) . .
C8 C7 N2 123.1(8) . .
C7 C8 C9 118.7(9) . .
C7 C8 H8 120.6 . .
C9 C8 H8 120.6 . .
C10 C9 C8 120.2(9) . .
C10 C9 H9 119.9 . .
C8 C9 H9 119.9 . .
C9 C10 C11 119.9(8) . .
C9 C10 H10 120.0 . .
C11 C10 H10 120.0 . .
C12 C11 C10 118.6(8) . .
C12 C11 C13 122.3(8) . .
C10 C11 C13 119.1(7) . .
C11 C12 C7 122.5(8) . .
C11 C12 H12 118.8 . .
C7 C12 H12 118.8 . .
O3 C13 O2 122.9(7) . .
O3 C13 C11 118.1(7) . .
O2 C13 C11 118.9(7) . .
O3 C13 Eu1 63.0(4) . .
O2 C13 Eu1 60.3(4) . .
C11 C13 Eu1 174.4(6) . .
C2 C14 C6 112.4(5) 3_755 .
C2 C14 H14A 109.1 3_755 .
C6 C14 H14A 109.1 . .
C2 C14 H14B 109.1 3_755 .
C6 C14 H14B 109.1 . .
H14A C14 H14B 107.9 . .
N3 C15 C16 180.000(5) . .
N2 N1 C4 113.3(7) . .
N1 N2 C7 114.4(7) . .
C1 O1 H1 109.5 . .
C13 O2 Eu1 92.8(5) . .
C13 O3 Eu1 90.4(5) . .
Eu1 O1W H1WA 122.6 . .
H3WA O3W H3WB 134.2 . .
H3WA O3W H3WC 93.2 . .
H3WB O3W H3WC 132.6 . .
C17 N4 C18 121(2) . 10_557
C17 N4 C18 121(2) . .
C18 N4 C18 111(6) 10_557 .
O4 C17 N4 133(9) . .
O4 C17 H17 113.4 . .
N4 C17 H17 113.4 . .
N4 C18 H18A 109.5 . .
N4 C18 H18B 109.5 . .
H18A C18 H18B 109.5 . .
N4 C18 H18C 109.5 . .
H18A C18 H18C 109.5 . .
H18B C18 H18C 109.5 . .

loop_
_geom_bond_atom_site_label_1
_geom_bond_atom_site_label_2
_geom_bond_distance
_geom_bond_site_symmetry_2
Eu1 O1W 2.337(10) .
Eu1 O2 2.446(6) 3_645
Eu1 O2 2.446(6) 4_665
Eu1 O2 2.446(6) .
Eu1 O2 2.446(6) 2_755
Eu1 O3 2.506(5) 3_645
Eu1 O3 2.506(5) 2_755
Eu1 O3 2.506(5) 4_665
Eu1 O3 2.506(5) .
Eu1 C13 2.813(8) 3_645
Eu1 C13 2.813(8) 4_665
Eu1 C13 2.813(8) 2_755
C1 O1 1.364(8) .
C1 C2 1.393(9) .
C1 C6 1.408(9) .
C2 C3 1.391(10) .
C2 C14 1.524(9) 4_575
C3 C4 1.391(11) .
C3 H3 0.9400 .
C4 C5 1.407(10) .
C4 N1 1.433(10) .
C5 C6 1.366(10) .
C5 H5 0.9400 .
C6 C14 1.531(9) .
C7 C12 1.375(12) .
C7 C8 1.390(13) .
C7 N2 1.443(10) .
C8 C9 1.402(13) .
C8 H8 0.9400 .
C9 C10 1.388(13) .
C9 H9 0.9400 .
C10 C11 1.412(12) .
C10 H10 0.9400 .
C11 C12 1.355(11) .
C11 C13 1.505(11) .
C12 H12 0.9400 .
C13 O3 1.259(10) .
C13 O2 1.275(10) .
C14 C2 1.524(9) 3_755
C14 H14A 0.9800 .
C14 H14B 0.9800 .
C15 N3 1.138(16) .
C15 C16 1.437(17) .
C16 H16A 0.9700 .
C16 H16B 0.9700 .
C16 H16C 0.9700 .
N1 N2 1.259(9) .
O1 H1 0.8300 .
O1W H1WA 0.8501 .
O2W H2WA 0.8501 .
O3W H3WA 0.8481 .
O3W H3WB 0.8479 .
O3W H3WC 0.8479 .
O4 C17 1.22(2) .
N4 C17 1.44(2) .
N4 C18 1.458(19) 10_557
N4 C18 1.458(19) .
C17 H17 0.9400 .
C18 H18A 0.9700 .
C18 H18B 0.9700 .
C18 H18C 0.9700 .

loop_
_geom_torsion_atom_site_label_1
_geom_torsion_atom_site_label_2
_geom_torsion_atom_site_label_3
_geom_torsion_atom_site_label_4
_geom_torsion
_geom_torsion_site_symmetry_1
_geom_torsion_site_symmetry_4
O1 C1 C2 C3 179.4(6) . .
C6 C1 C2 C3 0.1(10) . .
O1 C1 C2 C14 -3.5(10) . 4_575
C6 C1 C2 C14 177.2(6) . 4_575
C1 C2 C3 C4 -0.4(11) . .
C14 C2 C3 C4 -177.6(7) 4_575 .
C2 C3 C4 C5 0.6(12) . .
C2 C3 C4 N1 175.5(7) . .
C3 C4 C5 C6 -0.5(11) . .
N1 C4 C5 C6 -175.1(7) . .
C4 C5 C6 C1 0.1(10) . .
C4 C5 C6 C14 177.1(6) . .
O1 C1 C6 C5 -179.3(6) . .
C2 C1 C6 C5 0.1(10) . .
O1 C1 C6 C14 3.8(9) . .
C2 C1 C6 C14 -176.9(6) . .
C12 C7 C8 C9 2.4(16) . .
N2 C7 C8 C9 -175.3(10) . .
C7 C8 C9 C10 -3.7(19) . .
C8 C9 C10 C11 3.0(19) . .
C9 C10 C11 C12 -0.9(15) . .
C9 C10 C11 C13 -179.7(10) . .
C10 C11 C12 C7 -0.5(14) . .
C13 C11 C12 C7 178.3(8) . .
C8 C7 C12 C11 -0.3(14) . .
N2 C7 C12 C11 177.5(8) . .
C12 C11 C13 O3 4.2(13) . .
C10 C11 C13 O3 -177.0(8) . .
C12 C11 C13 O2 -176.4(8) . .
C10 C11 C13 O2 2.3(13) . .
C12 C11 C13 Eu1 -96(6) . .
C10 C11 C13 Eu1 83(6) . .
O1W Eu1 C13 O3 153.3(4) . .
O2 Eu1 C13 O3 -126.2(5) 3_645 .
O2 Eu1 C13 O3 77.0(5) 4_665 .
O2 Eu1 C13 O3 173.4(8) . .
O2 Eu1 C13 O3 53.0(15) 2_755 .
O3 Eu1 C13 O3 -82.1(5) 3_645 .
O3 Eu1 C13 O3 -41.4(7) 2_755 .
O3 Eu1 C13 O3 24.3(5) 4_665 .
C13 Eu1 C13 O3 -103.5(4) 3_645 .
C13 Eu1 C13 O3 50.1(5) 4_665 .
C13 Eu1 C13 O3 -26.7(4) 2_755 .
O1W Eu1 C13 O2 -20.0(5) . .
O2 Eu1 C13 O2 60.4(4) 3_645 .
O2 Eu1 C13 O2 -96.4(5) 4_665 .
O2 Eu1 C13 O2 -120.3(13) 2_755 .
O3 Eu1 C13 O2 104.5(5) 3_645 .
O3 Eu1 C13 O2 145.2(5) 2_755 .
O3 Eu1 C13 O2 -149.1(5) 4_665 .
O3 Eu1 C13 O2 -173.4(8) . .
C13 Eu1 C13 O2 83.2(5) 3_645 .
C13 Eu1 C13 O2 -123.2(5) 4_665 .
C13 Eu1 C13 O2 160.0(5) 2_755 .
O1W Eu1 C13 C11 -104(6) . .
O2 Eu1 C13 C11 -23(6) 3_645 .
O2 Eu1 C13 C11 180(100) 4_665 .
O2 Eu1 C13 C11 -84(6) . .
O2 Eu1 C13 C11 156(5) 2_755 .
O3 Eu1 C13 C11 21(6) 3_645 .
O3 Eu1 C13 C11 62(6) 2_755 .
O3 Eu1 C13 C11 127(6) 4_665 .
O3 Eu1 C13 C11 103(6) . .
C13 Eu1 C13 C11 -1(6) 3_645 .
C13 Eu1 C13 C11 153(6) 4_665 .
C13 Eu1 C13 C11 76(6) 2_755 .
C5 C6 C14 C2 -88.8(8) . 3_755
C1 C6 C14 C2 88.2(7) . 3_755
C3 C4 N1 N2 168.9(7) . .
C5 C4 N1 N2 -16.4(11) . .
C4 N1 N2 C7 172.7(7) . .
C12 C7 N2 N1 170.3(7) . .
C8 C7 N2 N1 -11.9(13) . .
O3 C13 O2 Eu1 -7.1(8) . .
C11 C13 O2 Eu1 173.6(7) . .
O1W Eu1 O2 C13 160.1(5) . .
O2 Eu1 O2 C13 -121.4(5) 3_645 .
O2 Eu1 O2 C13 81.7(5) 4_665 .
O2 Eu1 O2 C13 160.1(5) 2_755 .
O3 Eu1 O2 C13 -68.3(5) 3_645 .
O3 Eu1 O2 C13 -56.3(6) 2_755 .
O3 Eu1 O2 C13 34.8(5) 4_665 .
O3 Eu1 O2 C13 3.7(5) . .
C13 Eu1 O2 C13 -94.7(5) 3_645 .
C13 Eu1 O2 C13 58.4(5) 4_665 .
C13 Eu1 O2 C13 -97.6(15) 2_755 .
O2 C13 O3 Eu1 6.9(8) . .
C11 C13 O3 Eu1 -173.8(7) . .
O1W Eu1 O3 C13 -33.0(5) . .
O2 Eu1 O3 C13 61.5(5) 3_645 .
O2 Eu1 O3 C13 -99.0(5) 4_665 .
O2 Eu1 O3 C13 -3.7(5) . .
O2 Eu1 O3 C13 -166.6(5) 2_755 .
O3 Eu1 O3 C13 87.9(6) 3_645 .
O3 Eu1 O3 C13 147.0(5) 2_755 .
O3 Eu1 O3 C13 -153.9(5) 4_665 .
C13 Eu1 O3 C13 76.5(4) 3_645 .
C13 Eu1 O3 C13 -125.6(5) 4_665 .
C13 Eu1 O3 C13 165.0(3) 2_755 .
C18 N4 C17 O4 -106(6) 10_557 .
C18 N4 C17 O4 106(6) . .
